data_1531044
loop_
_publ_author_name
'Wang, De'
'Wang, Guo-Peng'
'Sun, Yao-Liang'
'Zhu, Shou-Fei'
'Wei, Yin'
'Zhou, Qi-Lin'
'Shi, Min'

_publ_section_title
;
 Chiral phosphine-catalyzed tunable cycloaddition reactions of allenoates
 with benzofuranone-derived olefins for a highly regio-, diastereo- and
 enantioselective synthesis of spiro-benzofuranones
;
_journal_issue 12
_journal_name_full 'Chem. Sci.'
_journal_page_first 7319
_journal_paper_doi 10.1039/C5SC03135D
_journal_volume 6
_journal_year 2015
_chemical_absolute_configuration ad
_chemical_formula_sum 'C30 H22 O4'
_chemical_formula_weight 446.47
_chemical_name_systematic
; 
 ? 
;
_space_group_crystal_system monoclinic
_space_group_IT_number 4
_space_group_name_Hall 'P 2yb'
_space_group_name_H-M_alt 'P 1 21 1'
_symmetry_space_group_name_Hall 'P 2yb'
_symmetry_space_group_name_H-M 'P 1 21 1'
_atom_sites_solution_hydrogens geom
_audit_creation_method SHELXL-2013
_audit_update_record
;
2013-09-16 deposited with the CCDC.
2015-09-15 downloaded from the CCDC.
;
_cell_angle_alpha 90
_cell_angle_beta 96.5560(10)
_cell_angle_gamma 90
_cell_formula_units_Z 2
_cell_length_a 7.07170(10)
_cell_length_b 8.84390(10)
_cell_length_c 19.5443(3)
_cell_measurement_reflns_used 4599
_cell_measurement_temperature 140(2)
_cell_measurement_theta_max 69.10
_cell_measurement_theta_min 4.55
_cell_volume 1214.33(3)
_computing_cell_refinement 'Bruker SAINT'
_computing_data_collection 'Bruker APEX2'
_computing_data_reduction 'Bruker SAINT'
_computing_molecular_graphics 'Bruker SHELXTL'
_computing_publication_material 'Bruker SHELXTL'
_computing_structure_refinement 'SHELXL-2013 (Sheldrick, 2013)'
_computing_structure_solution 'SHELXS-97 (Sheldrick, 2008)'
_diffrn_ambient_temperature 140(2)
_diffrn_measured_fraction_theta_full 0.981
_diffrn_measured_fraction_theta_max 0.967
_diffrn_measurement_device_type 'Bruker APEX-II CCD'
_diffrn_measurement_method '\f and \w scans'
_diffrn_radiation_type CuK\a
_diffrn_radiation_wavelength 1.54178
_diffrn_reflns_av_R_equivalents 0.0339
_diffrn_reflns_av_unetI/netI 0.0406
_diffrn_reflns_laue_measured_fraction_full 0.981
_diffrn_reflns_laue_measured_fraction_max 0.967
_diffrn_reflns_limit_h_max 8
_diffrn_reflns_limit_h_min -7
_diffrn_reflns_limit_k_max 10
_diffrn_reflns_limit_k_min -10
_diffrn_reflns_limit_l_max 23
_diffrn_reflns_limit_l_min -23
_diffrn_reflns_number 9496
_diffrn_reflns_point_group_measured_fraction_full 0.917
_diffrn_reflns_point_group_measured_fraction_max 0.895
_diffrn_reflns_theta_full 67.679
_diffrn_reflns_theta_max 69.837
_diffrn_reflns_theta_min 2.275
_exptl_absorpt_coefficient_mu 0.647
_exptl_absorpt_correction_T_max 0.7533
_exptl_absorpt_correction_T_min 0.5648
_exptl_absorpt_correction_type multi-scan
_exptl_absorpt_process_details sadabs
_exptl_crystal_colour colourless
_exptl_crystal_density_diffrn 1.221
_exptl_crystal_description block
_exptl_crystal_F_000 468
_exptl_crystal_size_max 0.260
_exptl_crystal_size_mid 0.220
_exptl_crystal_size_min 0.160
_refine_diff_density_max 1.215
_refine_diff_density_min -0.355
_refine_diff_density_rms 0.084
_refine_ls_abs_structure_details
; 
 Flack x determined using 1633 quotients [(I+)-(I-)]/[(I+)+(I-)] 
 (Parsons and Flack (2004), Acta Cryst. A60, s61). 
;
_refine_ls_abs_structure_Flack 0.17(13)
_refine_ls_extinction_coef 0.012(3)
_refine_ls_extinction_expression Fc^*^=kFc[1+0.001xFc^2^\l^3^/sin(2\q)]^-1/4^
_refine_ls_extinction_method SHELXL
_refine_ls_goodness_of_fit_ref 0.961
_refine_ls_hydrogen_treatment constr
_refine_ls_matrix_type full
_refine_ls_number_parameters 348
_refine_ls_number_reflns 4122
_refine_ls_number_restraints 161
_refine_ls_restrained_S_all 1.015
_refine_ls_R_factor_all 0.0766
_refine_ls_R_factor_gt 0.0746
_refine_ls_shift/su_max 0.033
_refine_ls_shift/su_mean 0.002
_refine_ls_structure_factor_coef Fsqd
_refine_ls_weighting_details 'w=1/[\s^2^(Fo^2^)+(0.1932P)^2^+0.6934P] where P=(Fo^2^+2Fc^2^)/3'
_refine_ls_weighting_scheme calc
_refine_ls_wR_factor_gt 0.2230
_refine_ls_wR_factor_ref 0.2278
_reflns_Friedel_coverage 0.732
_reflns_friedel_fraction_full 0.844
_reflns_friedel_fraction_max 0.813
_reflns_number_gt 4005
_reflns_number_total 4122
_reflns_threshold_expression 'I > 2\s(I)'
_cod_data_source_file c5sc03135d2.cif
_cod_data_source_block cu_dm13504_0m
_cod_depositor_comments 'Adding full bibliography for 1531044--1531046.cif.'
_cod_database_code 1531044
_shelx_space_group_comment
; 
The symmetry employed for this shelxl refinement is uniquely defined 
by the following loop, which should always be used as a source of 
symmetry information in preference to the above space-group names. 
They are only intended as comments. 
;
_shelx_estimated_absorpt_t_min 0.850
_shelx_estimated_absorpt_t_max 0.904
_shelxl_version_number 2013-4

loop_
_space_group_symop_operation_xyz
'x, y, z'
'-x, y+1/2, -z'

loop_
_atom_site_label
_atom_site_type_symbol
_atom_site_fract_x
_atom_site_fract_y
_atom_site_fract_z
_atom_site_U_iso_or_equiv
_atom_site_adp_type
_atom_site_occupancy
_atom_site_site_symmetry_order
_atom_site_calc_flag
_atom_site_refinement_flags_posn
_atom_site_refinement_flags_adp
_atom_site_refinement_flags_occupancy
_atom_site_disorder_assembly
_atom_site_disorder_group
O1 O -0.0718(5) 0.7228(4) 0.80656(18) 0.0383(8) Uani 1 1 d . . . . .
O2 O -0.2061(5) 0.5147(5) 0.7567(2) 0.0495(10) Uani 1 1 d . . . . .
O3 O -0.0727(8) 0.7325(6) 0.6424(2) 0.0625(13) Uani 1 1 d . . . . .
O4 O 0.0782(8) 0.6238(5) 0.5610(2) 0.0647(14) Uani 1 1 d D . . . .
C1 C 0.2067(6) 0.4032(5) 0.7797(2) 0.0246(9) Uani 1 1 d . . . . .
H1A H 0.0965 0.3322 0.7707 0.030 Uiso 1 1 calc R U . . .
C2 C 0.3500(7) 0.3557(5) 0.7305(2) 0.0309(10) Uani 1 1 d . . . . .
H2A H 0.4798 0.3920 0.7468 0.037 Uiso 1 1 calc R U . . .
H2B H 0.3528 0.2445 0.7250 0.037 Uiso 1 1 calc R U . . .
C3 C 0.2724(7) 0.4328(6) 0.6639(2) 0.0355(11) Uani 1 1 d . . . . .
H3A H 0.3080 0.4077 0.6199 0.043 Uiso 1 1 calc R U . . .
C4 C 0.1479(7) 0.5402(5) 0.6750(2) 0.0340(10) Uani 1 1 d . . . . .
C5 C 0.1329(6) 0.5614(5) 0.7511(2) 0.0268(9) Uani 1 1 d . . . . .
C6 C -0.0689(6) 0.5911(6) 0.7689(2) 0.0341(10) Uani 1 1 d . . . . .
C7 C 0.2354(6) 0.7011(5) 0.7799(2) 0.0250(9) Uani 1 1 d . . . . .
C8 C 0.4184(6) 0.7543(5) 0.7772(2) 0.0297(9) Uani 1 1 d . . . . .
H8A H 0.5073 0.6976 0.7548 0.036 Uiso 1 1 calc R U . . .
C9 C 0.4698(7) 0.8923(5) 0.8081(2) 0.0344(10) Uani 1 1 d . . . . .
H9A H 0.5954 0.9297 0.8070 0.041 Uiso 1 1 calc R U . . .
C10 C 0.3398(8) 0.9756(5) 0.8403(3) 0.0391(12) Uani 1 1 d . . . . .
H10A H 0.3777 1.0693 0.8614 0.047 Uiso 1 1 calc R U . . .
C11 C 0.1537(8) 0.9242(6) 0.8424(3) 0.0386(11) Uani 1 1 d . . . . .
H11A H 0.0629 0.9807 0.8640 0.046 Uiso 1 1 calc R U . . .
C12 C 0.1093(6) 0.7880(5) 0.8115(2) 0.0301(10) Uani 1 1 d . . . . .
C13 C 0.2695(6) 0.3940(4) 0.8562(2) 0.0236(8) Uani 1 1 d . . . . .
C14 C 0.1488(6) 0.3265(4) 0.9024(2) 0.0258(9) Uani 1 1 d . . . . .
C15 C -0.0374(7) 0.2724(5) 0.8823(2) 0.0320(10) Uani 1 1 d . . . . .
H15A H -0.0903 0.2832 0.8356 0.038 Uiso 1 1 calc R U . . .
C16 C -0.1444(8) 0.2048(6) 0.9282(3) 0.0417(12) Uani 1 1 d . . . . .
H16A H -0.2688 0.1692 0.9129 0.050 Uiso 1 1 calc R U . . .
C17 C -0.0712(9) 0.1881(6) 0.9974(3) 0.0443(13) Uani 1 1 d . . . . .
H17A H -0.1454 0.1411 1.0290 0.053 Uiso 1 1 calc R U . . .
C18 C 0.1079(9) 0.2401(6) 1.0194(3) 0.0430(12) Uani 1 1 d . . . . .
H18A H 0.1576 0.2283 1.0664 0.052 Uiso 1 1 calc R U . . .
C19 C 0.2205(7) 0.3114(5) 0.9729(2) 0.0307(10) Uani 1 1 d . . . . .
C20 C 0.4026(8) 0.3670(6) 0.9968(2) 0.0364(11) Uani 1 1 d . . . . .
H20A H 0.4491 0.3568 1.0441 0.044 Uiso 1 1 calc R U . . .
C21 C 0.5135(7) 0.4353(6) 0.9530(2) 0.0339(10) Uani 1 1 d . . . . .
H21A H 0.6349 0.4747 0.9700 0.041 Uiso 1 1 calc R U . . .
C22 C 0.4460(6) 0.4467(5) 0.8823(2) 0.0286(9) Uani 1 1 d . . . . .
H22A H 0.5249 0.4921 0.8519 0.034 Uiso 1 1 calc R U . . .
C23 C 0.0395(10) 0.6425(6) 0.6256(3) 0.0469(14) Uani 1 1 d . . . . .
C24 C -0.0238(17) 0.7258(11) 0.5094(4) 0.070(3) Uani 0.679(9) 1 d D U P A 1
H24A H 0.0639 0.7647 0.4775 0.084 Uiso 0.679(9) 1 calc R U P A 1
H24B H -0.0781 0.8128 0.5324 0.084 Uiso 0.679(9) 1 calc R U P A 1
C25 C -0.1801(11) 0.6335(7) 0.4707(3) 0.076(2) Uani 0.679(9) 1 d DG U P A 1
C26 C -0.1536(12) 0.5726(8) 0.4069(3) 0.074(3) Uani 0.679(9) 1 d DG U P A 1
H26A H -0.0370 0.5886 0.3882 0.088 Uiso 0.679(9) 1 calc R U P A 1
C27 C -0.2976(15) 0.4884(8) 0.3706(3) 0.094(3) Uani 0.679(9) 1 d G U P A 1
H27A H -0.2795 0.4469 0.3270 0.113 Uiso 0.679(9) 1 calc R U P A 1
C28 C -0.4681(13) 0.4650(9) 0.3980(4) 0.111(4) Uani 0.679(9) 1 d G U P A 1
H28A H -0.5666 0.4075 0.3731 0.134 Uiso 0.679(9) 1 calc R U P A 1
C29 C -0.4947(12) 0.5258(10) 0.4618(4) 0.114(4) Uani 0.679(9) 1 d G U P A 1
H29A H -0.6113 0.5098 0.4805 0.137 Uiso 0.679(9) 1 calc R U P A 1
C30 C -0.3507(13) 0.6101(9) 0.4981(3) 0.102(4) Uani 0.679(9) 1 d DG U P A 1
H30A H -0.3688 0.6516 0.5417 0.122 Uiso 0.679(9) 1 calc R U P A 1
C24' C -0.055(3) 0.693(3) 0.5070(7) 0.075(4) Uani 0.321(9) 1 d D U P A 2
H24C H -0.0816 0.7982 0.5196 0.090 Uiso 0.321(9) 1 calc R U P A 2
H24D H -0.1769 0.6361 0.5024 0.090 Uiso 0.321(9) 1 calc R U P A 2
C25' C 0.028(2) 0.6898(16) 0.4397(6) 0.071(3) Uani 0.321(9) 1 d DG U P A 2
C26' C 0.184(2) 0.7810(16) 0.4309(7) 0.090(5) Uani 0.321(9) 1 d DG U P A 2
H26B H 0.2307 0.8503 0.4660 0.108 Uiso 0.321(9) 1 calc R U P A 2
C27' C 0.271(2) 0.7707(19) 0.3708(8) 0.093(6) Uani 0.321(9) 1 d G U P A 2
H27B H 0.3772 0.8330 0.3648 0.111 Uiso 0.321(9) 1 calc R U P A 2
C28' C 0.203(3) 0.6693(19) 0.3195(7) 0.063(4) Uani 0.321(9) 1 d G U P A 2
H28B H 0.2621 0.6623 0.2785 0.076 Uiso 0.321(9) 1 calc R U P A 2
C29' C 0.047(3) 0.5781(17) 0.3284(6) 0.081(5) Uani 0.321(9) 1 d G U P A 2
H29B H 0.0003 0.5088 0.2933 0.097 Uiso 0.321(9) 1 calc R U P A 2
C30' C -0.040(2) 0.5884(16) 0.3885(7) 0.073(4) Uani 0.321(9) 1 d DG U P A 2
H30B H -0.1462 0.5260 0.3945 0.087 Uiso 0.321(9) 1 calc R U P A 2

loop_
_atom_site_aniso_label
_atom_site_aniso_U_11
_atom_site_aniso_U_22
_atom_site_aniso_U_33
_atom_site_aniso_U_23
_atom_site_aniso_U_13
_atom_site_aniso_U_12
O1 0.0275(17) 0.0398(19) 0.0480(19) -0.0027(15) 0.0064(13) 0.0086(13)
O2 0.029(2) 0.046(2) 0.071(3) 0.007(2) -0.0050(16) -0.0007(16)
O3 0.091(3) 0.053(3) 0.038(2) -0.0013(18) -0.017(2) 0.024(2)
O4 0.114(4) 0.051(2) 0.0246(18) 0.0025(18) -0.0124(19) 0.006(3)
C1 0.022(2) 0.022(2) 0.029(2) -0.0013(15) -0.0007(15) -0.0012(15)
C2 0.034(2) 0.027(2) 0.032(2) -0.0069(18) 0.0055(17) 0.0016(17)
C3 0.049(3) 0.032(2) 0.026(2) -0.0083(19) 0.0066(18) -0.009(2)
C4 0.045(3) 0.032(2) 0.024(2) -0.0004(18) -0.0028(17) -0.006(2)
C5 0.027(2) 0.026(2) 0.026(2) -0.0008(17) -0.0002(15) 0.0019(17)
C6 0.023(2) 0.036(3) 0.041(2) 0.008(2) -0.0030(17) 0.0039(19)
C7 0.030(2) 0.021(2) 0.0230(17) 0.0017(16) 0.0006(15) 0.0058(16)
C8 0.031(2) 0.028(2) 0.030(2) 0.0036(17) 0.0049(16) 0.0005(18)
C9 0.039(3) 0.028(2) 0.036(2) 0.0034(19) -0.0007(18) -0.0028(19)
C10 0.053(3) 0.023(2) 0.039(2) -0.0042(19) -0.005(2) 0.005(2)
C11 0.043(3) 0.034(3) 0.040(2) -0.007(2) 0.0057(19) 0.016(2)
C12 0.028(2) 0.032(2) 0.029(2) 0.0024(18) 0.0008(16) 0.0088(17)
C13 0.025(2) 0.0163(17) 0.029(2) -0.0010(15) 0.0027(15) 0.0031(15)
C14 0.033(2) 0.0135(17) 0.032(2) -0.0005(15) 0.0087(16) 0.0042(16)
C15 0.034(2) 0.022(2) 0.041(2) -0.0016(18) 0.0100(18) -0.0011(17)
C16 0.038(3) 0.027(2) 0.064(3) -0.004(2) 0.022(2) -0.003(2)
C17 0.055(3) 0.030(2) 0.053(3) 0.011(2) 0.028(2) 0.005(2)
C18 0.059(3) 0.035(3) 0.038(2) 0.006(2) 0.020(2) 0.010(2)
C19 0.040(3) 0.023(2) 0.031(2) 0.0017(17) 0.0094(17) 0.0090(18)
C20 0.046(3) 0.036(3) 0.027(2) 0.0009(19) 0.0007(18) 0.011(2)
C21 0.031(2) 0.032(2) 0.037(2) -0.0015(19) -0.0049(17) 0.0028(19)
C22 0.030(2) 0.024(2) 0.031(2) -0.0017(17) 0.0021(16) 0.0011(17)
C23 0.073(4) 0.030(2) 0.034(2) -0.004(2) -0.009(2) 0.004(3)
C24 0.141(7) 0.030(4) 0.030(4) -0.003(3) -0.027(4) 0.002(5)
C25 0.138(6) 0.037(4) 0.044(4) -0.004(3) -0.034(4) 0.013(5)
C26 0.134(6) 0.037(4) 0.040(4) -0.009(3) -0.032(4) 0.026(4)
C27 0.156(8) 0.050(5) 0.062(5) -0.012(4) -0.052(5) 0.027(6)
C28 0.193(10) 0.053(5) 0.070(6) -0.016(5) -0.065(7) 0.014(7)
C29 0.210(11) 0.053(6) 0.070(7) -0.009(5) -0.020(8) 0.005(8)
C30 0.180(10) 0.056(6) 0.058(6) -0.003(5) -0.040(6) 0.011(7)
C24' 0.134(9) 0.045(8) 0.039(7) -0.001(7) -0.022(7) 0.010(8)
C25' 0.123(7) 0.041(5) 0.040(5) 0.002(5) -0.025(5) 0.021(6)
C26' 0.122(11) 0.073(10) 0.072(9) 0.027(9) 0.001(9) 0.014(9)
C27' 0.111(11) 0.085(10) 0.084(10) 0.036(9) 0.017(9) 0.007(10)
C28' 0.081(7) 0.054(6) 0.055(6) 0.027(5) 0.010(5) 0.014(5)
C29' 0.116(10) 0.058(8) 0.062(8) -0.007(8) -0.017(8) 0.031(8)
C30' 0.116(8) 0.048(6) 0.046(6) -0.012(6) -0.024(6) 0.017(7)

loop_
_atom_type_symbol
_atom_type_description
_atom_type_scat_dispersion_real
_atom_type_scat_dispersion_imag
_atom_type_scat_source
C C 0.0181 0.0091 'International Tables Vol C Tables 4.2.6.8 and 6.1.1.4'
H H 0.0000 0.0000 'International Tables Vol C Tables 4.2.6.8 and 6.1.1.4'
O O 0.0492 0.0322 'International Tables Vol C Tables 4.2.6.8 and 6.1.1.4'

loop_
_geom_angle_atom_site_label_1
_geom_angle_atom_site_label_2
_geom_angle_atom_site_label_3
_geom_angle
C6 O1 C12 108.4(3)
C23 O4 C24' 116.5(8)
C23 O4 C24 115.7(6)
C13 C1 C2 117.7(4)
C13 C1 C5 116.5(3)
C2 C1 C5 103.7(3)
C13 C1 H1A 106.0
C2 C1 H1A 106.0
C5 C1 H1A 106.0
C3 C2 C1 102.4(4)
C3 C2 H2A 111.3
C1 C2 H2A 111.3
C3 C2 H2B 111.3
C1 C2 H2B 111.3
H2A C2 H2B 109.2
C4 C3 C2 111.3(4)
C4 C3 H3A 124.4
C2 C3 H3A 124.4
C3 C4 C23 129.5(5)
C3 C4 C5 111.8(4)
C23 C4 C5 118.6(4)
C7 C5 C4 112.5(4)
C7 C5 C6 101.3(4)
C4 C5 C6 114.6(4)
C7 C5 C1 118.1(3)
C4 C5 C1 100.4(3)
C6 C5 C1 110.6(4)
O2 C6 O1 121.9(4)
O2 C6 C5 128.3(5)
O1 C6 C5 109.7(4)
C12 C7 C8 119.0(4)
C12 C7 C5 108.4(4)
C8 C7 C5 132.5(4)
C7 C8 C9 118.8(4)
C7 C8 H8A 120.6
C9 C8 H8A 120.6
C10 C9 C8 120.7(5)
C10 C9 H9A 119.7
C8 C9 H9A 119.7
C9 C10 C11 121.1(4)
C9 C10 H10A 119.5
C11 C10 H10A 119.5
C12 C11 C10 116.3(4)
C12 C11 H11A 121.8
C10 C11 H11A 121.8
C11 C12 C7 124.2(4)
C11 C12 O1 123.8(4)
C7 C12 O1 112.0(4)
C22 C13 C14 119.1(4)
C22 C13 C1 120.0(4)
C14 C13 C1 120.9(4)
C15 C14 C19 117.1(4)
C15 C14 C13 124.5(4)
C19 C14 C13 118.4(4)
C16 C15 C14 122.1(5)
C16 C15 H15A 119.0
C14 C15 H15A 119.0
C15 C16 C17 120.4(5)
C15 C16 H16A 119.8
C17 C16 H16A 119.8
C18 C17 C16 119.7(4)
C18 C17 H17A 120.2
C16 C17 H17A 120.2
C17 C18 C19 120.8(5)
C17 C18 H18A 119.6
C19 C18 H18A 119.6
C20 C19 C14 120.1(4)
C20 C19 C18 120.0(4)
C14 C19 C18 119.9(5)
C21 C20 C19 121.1(4)
C21 C20 H20A 119.5
C19 C20 H20A 119.5
C20 C21 C22 119.3(4)
C20 C21 H21A 120.3
C22 C21 H21A 120.3
C13 C22 C21 122.0(4)
C13 C22 H22A 119.0
C21 C22 H22A 119.0
O3 C23 O4 123.9(5)
O3 C23 C4 122.7(5)
O4 C23 C4 113.4(5)
O4 C24 C25 106.5(7)
O4 C24 H24A 110.4
C25 C24 H24A 110.4
O4 C24 H24B 110.4
C25 C24 H24B 110.4
H24A C24 H24B 108.6
C26 C25 C30 120.0
C26 C25 C24 119.6(5)
C30 C25 C24 120.4(5)
C27 C26 C25 120.0
C27 C26 H26A 120.0
C25 C26 H26A 120.0
C28 C27 C26 120.0
C28 C27 H27A 120.0
C26 C27 H27A 120.0
C29 C28 C27 120.0
C29 C28 H28A 120.0
C27 C28 H28A 120.0
C28 C29 C30 120.0
C28 C29 H29A 120.0
C30 C29 H29A 120.0
C29 C30 C25 120.0
C29 C30 H30A 120.0
C25 C30 H30A 120.0
O4 C24' C25' 109.8(12)
O4 C24' H24C 109.7
C25' C24' H24C 109.7
O4 C24' H24D 109.7
C25' C24' H24D 109.7
H24C C24' H24D 108.2
C26' C25' C30' 120.0
C26' C25' C24' 119.7(5)
C30' C25' C24' 120.1(6)
C27' C26' C25' 120.0
C27' C26' H26B 120.0
C25' C26' H26B 120.0
C26' C27' C28' 120.0
C26' C27' H27B 120.0
C28' C27' H27B 120.0
C29' C28' C27' 120.0
C29' C28' H28B 120.0
C27' C28' H28B 120.0
C28' C29' C30' 120.0
C28' C29' H29B 120.0
C30' C29' H29B 120.0
C29' C30' C25' 120.0
C29' C30' H30B 120.0
C25' C30' H30B 120.0

loop_
_geom_bond_atom_site_label_1
_geom_bond_atom_site_label_2
_geom_bond_distance
O1 C6 1.379(6)
O1 C12 1.398(6)
O2 C6 1.184(6)
O3 C23 1.197(8)
O4 C23 1.332(7)
O4 C24' 1.465(13)
O4 C24 1.479(9)
C1 C13 1.512(6)
C1 C2 1.534(6)
C1 C5 1.573(6)
C1 H1A 1.0000
C2 C3 1.516(7)
C2 H2A 0.9900
C2 H2B 0.9900
C3 C4 1.329(7)
C3 H3A 0.9500
C4 C23 1.473(7)
C4 C5 1.516(6)
C5 C7 1.509(6)
C5 C6 1.530(6)
C7 C12 1.375(6)
C7 C8 1.383(6)
C8 C9 1.391(7)
C8 H8A 0.9500
C9 C10 1.385(7)
C9 H9A 0.9500
C10 C11 1.397(8)
C10 H10A 0.9500
C11 C12 1.367(7)
C11 H11A 0.9500
C13 C22 1.374(6)
C13 C14 1.440(6)
C14 C15 1.414(7)
C14 C19 1.420(6)
C15 C16 1.374(7)
C15 H15A 0.9500
C16 C17 1.400(8)
C16 H16A 0.9500
C17 C18 1.370(9)
C17 H17A 0.9500
C18 C19 1.423(7)
C18 H18A 0.9500
C19 C20 1.407(7)
C20 C21 1.365(7)
C20 H20A 0.9500
C21 C22 1.414(6)
C21 H21A 0.9500
C22 H22A 0.9500
C24 C25 1.506(9)
C24 H24A 0.9900
C24 H24B 0.9900
C25 C26 1.3900
C25 C30 1.3900
C26 C27 1.3900
C26 H26A 0.9500
C27 C28 1.3900
C27 H27A 0.9500
C28 C29 1.3900
C28 H28A 0.9500
C29 C30 1.3900
C29 H29A 0.9500
C30 H30A 0.9500
C24' C25' 1.503(10)
C24' H24C 0.9900
C24' H24D 0.9900
C25' C26' 1.3900
C25' C30' 1.3900
C26' C27' 1.3900
C26' H26B 0.9500
C27' C28' 1.3900
C27' H27B 0.9500
C28' C29' 1.3900
C28' H28B 0.9500
C29' C30' 1.3900
C29' H29B 0.9500
C30' H30B 0.9500

loop_
_geom_torsion_atom_site_label_1
_geom_torsion_atom_site_label_2
_geom_torsion_atom_site_label_3
_geom_torsion_atom_site_label_4
_geom_torsion
C13 C1 C2 C3 -159.5(4)
C5 C1 C2 C3 -29.1(4)
C1 C2 C3 C4 16.3(5)
C2 C3 C4 C23 179.8(5)
C2 C3 C4 C5 4.4(6)
C3 C4 C5 C7 103.9(5)
C23 C4 C5 C7 -72.1(5)
C3 C4 C5 C6 -141.2(4)
C23 C4 C5 C6 42.9(6)
C3 C4 C5 C1 -22.6(5)
C23 C4 C5 C1 161.5(5)
C13 C1 C5 C7 39.5(5)
C2 C1 C5 C7 -91.5(4)
C13 C1 C5 C4 162.1(4)
C2 C1 C5 C4 31.1(4)
C13 C1 C5 C6 -76.4(4)
C2 C1 C5 C6 152.5(4)
C12 O1 C6 O2 -179.3(4)
C12 O1 C6 C5 3.7(5)
C7 C5 C6 O2 179.3(5)
C4 C5 C6 O2 58.0(7)
C1 C5 C6 O2 -54.7(6)
C7 C5 C6 O1 -4.0(4)
C4 C5 C6 O1 -125.3(4)
C1 C5 C6 O1 122.0(4)
C4 C5 C7 C12 125.6(4)
C6 C5 C7 C12 2.8(4)
C1 C5 C7 C12 -118.1(4)
C4 C5 C7 C8 -51.4(6)
C6 C5 C7 C8 -174.2(4)
C1 C5 C7 C8 64.9(6)
C12 C7 C8 C9 1.5(6)
C5 C7 C8 C9 178.3(4)
C7 C8 C9 C10 -0.6(6)
C8 C9 C10 C11 -0.4(7)
C9 C10 C11 C12 0.5(7)
C10 C11 C12 C7 0.5(7)
C10 C11 C12 O1 -177.5(4)
C8 C7 C12 C11 -1.5(6)
C5 C7 C12 C11 -179.0(4)
C8 C7 C12 O1 176.7(4)
C5 C7 C12 O1 -0.8(5)
C6 O1 C12 C11 176.4(4)
C6 O1 C12 C7 -1.8(5)
C2 C1 C13 C22 44.7(5)
C5 C1 C13 C22 -79.4(5)
C2 C1 C13 C14 -133.4(4)
C5 C1 C13 C14 102.4(4)
C22 C13 C14 C15 178.0(4)
C1 C13 C14 C15 -3.8(6)
C22 C13 C14 C19 -2.5(5)
C1 C13 C14 C19 175.6(4)
C19 C14 C15 C16 -1.4(6)
C13 C14 C15 C16 178.0(4)
C14 C15 C16 C17 0.4(7)
C15 C16 C17 C18 0.2(8)
C16 C17 C18 C19 0.3(8)
C15 C14 C19 C20 -178.1(4)
C13 C14 C19 C20 2.4(6)
C15 C14 C19 C18 1.9(6)
C13 C14 C19 C18 -177.6(4)
C17 C18 C19 C20 178.6(5)
C17 C18 C19 C14 -1.3(7)
C14 C19 C20 C21 -0.3(7)
C18 C19 C20 C21 179.7(5)
C19 C20 C21 C22 -1.6(7)
C14 C13 C22 C21 0.6(6)
C1 C13 C22 C21 -177.6(4)
C20 C21 C22 C13 1.5(7)
C24' O4 C23 O3 -14.4(14)
C24 O4 C23 O3 1.6(10)
C24' O4 C23 C4 165.2(12)
C24 O4 C23 C4 -178.8(6)
C3 C4 C23 O3 178.1(6)
C5 C4 C23 O3 -6.8(9)
C3 C4 C23 O4 -1.6(9)
C5 C4 C23 O4 173.5(5)
C23 O4 C24 C25 -103.5(7)
C24' O4 C24 C25 -7(3)
O4 C24 C25 C26 -98.9(7)
O4 C24 C25 C30 81.6(8)
C30 C25 C26 C27 0.0
C24 C25 C26 C27 -179.4(7)
C25 C26 C27 C28 0.0
C26 C27 C28 C29 0.0
C27 C28 C29 C30 0.0
C28 C29 C30 C25 0.0
C26 C25 C30 C29 0.0
C24 C25 C30 C29 179.4(7)
C23 O4 C24' C25' 168.2(8)
C24 O4 C24' C25' 78(3)
O4 C24' C25' C26' -69.2(18)
O4 C24' C25' C30' 106.0(14)
C30' C25' C26' C27' 0.0
C24' C25' C26' C27' 175.2(14)
C25' C26' C27' C28' 0.0
C26' C27' C28' C29' 0.0
C27' C28' C29' C30' 0.0
C28' C29' C30' C25' 0.0
C26' C25' C30' C29' 0.0
C24' C25' C30' C29' -175.1(14)
